data_2232711
loop_
_publ_author_name
'Gowda, Ravikumar R.'
'Ramkumar, Venkatachalam'
'Chakraborty, Debashis'

_publ_section_title
;
 1,1'-Binaphthyl-2,2'-diyl benzylphosphoramidate
;
_journal_coeditor_code HB6484
_journal_issue 12
_journal_name_full 'Acta Crystallographica Section E'
_journal_page_first o3310
_journal_paper_doi 10.1107/S1600536811046861
_journal_volume 67
_journal_year 2011
_chemical_formula_iupac 'C27 H20 N O3 P'
_chemical_formula_moiety 'C27 H20 N O3 P'
_chemical_formula_sum 'C27 H20 N O3 P'
_chemical_formula_weight 437.41
_chemical_name_common
;
13-benzylamino-12,14-dioxa-13\l^5^-
phosphapentacyclo[13.8.0.0^2,11^.0^3,8^.0^18,23^]tricosa-
1(15),2(11),3,5,7,9,16,18,20,22-decaen-13-one
;
_chemical_name_systematic
;
1,1'-Binaphthyl-2,2'-diyl benzylphosphoramidate
;
_space_group_IT_number 14
_symmetry_cell_setting monoclinic
_symmetry_space_group_name_Hall '-P 2ybc'
_symmetry_space_group_name_H-M 'P 1 21/c 1'
_atom_sites_solution_hydrogens geom
_atom_sites_solution_primary direct
_atom_sites_solution_secondary difmap
_audit_creation_method SHELXL-97
_cell_angle_alpha 90.00
_cell_angle_beta 112.6740(10)
_cell_angle_gamma 90.00
_cell_formula_units_Z 4
_cell_length_a 13.7998(4)
_cell_length_b 11.0667(3)
_cell_length_c 14.7487(5)
_cell_measurement_reflns_used 9423
_cell_measurement_temperature 298(2)
_cell_measurement_theta_max 28.08
_cell_measurement_theta_min 2.37
_cell_volume 2078.31(11)
_computing_cell_refinement 'SAINT (Bruker, 2004)'
_computing_data_collection 'APEX2 (Bruker, 2004)'
_computing_data_reduction 'SAINT (Bruker, 2004)'
_computing_molecular_graphics 'ORTEP-3 (Farrugia, 1997)'
_computing_publication_material 'SHELXL97 (Sheldrick, 2008)'
_computing_structure_refinement 'SHELXL97 (Sheldrick, 2008)'
_computing_structure_solution 'SHELXS97 (Sheldrick, 2008)'
_diffrn_ambient_temperature 298(2)
_diffrn_measured_fraction_theta_full 1.000
_diffrn_measured_fraction_theta_max 0.977
_diffrn_measurement_device_type 'Bruker APEXII CCD'
_diffrn_measurement_method 'phi and omega scans'
_diffrn_radiation_monochromator graphite
_diffrn_radiation_source 'fine-focus sealed tube'
_diffrn_radiation_type MoK\a
_diffrn_radiation_wavelength 0.71073
_diffrn_reflns_av_R_equivalents 0.0526
_diffrn_reflns_av_sigmaI/netI 0.0379
_diffrn_reflns_limit_h_max 18
_diffrn_reflns_limit_h_min -18
_diffrn_reflns_limit_k_max 14
_diffrn_reflns_limit_k_min -14
_diffrn_reflns_limit_l_max 19
_diffrn_reflns_limit_l_min -17
_diffrn_reflns_number 29246
_diffrn_reflns_theta_full 25.00
_diffrn_reflns_theta_max 28.31
_diffrn_reflns_theta_min 1.60
_exptl_absorpt_coefficient_mu 0.164
_exptl_absorpt_correction_T_max 0.9649
_exptl_absorpt_correction_T_min 0.9450
_exptl_absorpt_correction_type multi-scan
_exptl_absorpt_process_details '(SADABS; Bruker, 2004)'
_exptl_crystal_colour colourless
_exptl_crystal_density_diffrn 1.398
_exptl_crystal_density_method 'not measured'
_exptl_crystal_description Block
_exptl_crystal_F_000 912
_exptl_crystal_size_max 0.35
_exptl_crystal_size_mid 0.27
_exptl_crystal_size_min 0.22
_refine_diff_density_max 0.322
_refine_diff_density_min -0.507
_refine_ls_extinction_method none
_refine_ls_goodness_of_fit_ref 1.028
_refine_ls_hydrogen_treatment mixed
_refine_ls_matrix_type full
_refine_ls_number_parameters 293
_refine_ls_number_reflns 5053
_refine_ls_number_restraints 0
_refine_ls_restrained_S_all 1.028
_refine_ls_R_factor_all 0.0631
_refine_ls_R_factor_gt 0.0392
_refine_ls_shift/su_max 0.001
_refine_ls_shift/su_mean 0.000
_refine_ls_structure_factor_coef Fsqd
_refine_ls_weighting_details 'calc w=1/[\s^2^(Fo^2^)+(0.0445P)^2^+0.9510P] where P=(Fo^2^+2Fc^2^)/3'
_refine_ls_weighting_scheme calc
_refine_ls_wR_factor_gt 0.0914
_refine_ls_wR_factor_ref 0.1038
_reflns_number_gt 3766
_reflns_number_total 5053
_reflns_threshold_expression I>2\s(I)
_cod_data_source_file hb6484.cif
_cod_data_source_block I
_cod_original_sg_symbol_H-M 'P 21/c'
_cod_database_code 2232711
_cod_database_fobs_code 2232711

loop_
_symmetry_equiv_pos_as_xyz
'x, y, z'
'-x, y+1/2, -z+1/2'
'-x, -y, -z'
'x, -y-1/2, z-1/2'

loop_
_atom_site_type_symbol
_atom_site_label
_atom_site_fract_x
_atom_site_fract_y
_atom_site_fract_z
_atom_site_U_iso_or_equiv
_atom_site_adp_type
_atom_site_calc_flag
_atom_site_refinement_flags
_atom_site_occupancy
_atom_site_symmetry_multiplicity
C C1 0.32299(11) 0.67344(13) 0.54067(11) 0.0203(3) Uani d . 1 1
C C2 0.40314(13) 0.62679(14) 0.62471(12) 0.0265(4) Uani d . 1 1
H H2 0.3893 0.6035 0.6791 0.032 Uiso calc R 1 1
C C3 0.50170(13) 0.61628(14) 0.62505(13) 0.0295(4) Uani d . 1 1
H H3 0.5561 0.5897 0.6817 0.035 Uiso calc R 1 1
C C4 0.52293(12) 0.64488(13) 0.54141(13) 0.0260(4) Uani d . 1 1
C C5 0.62343(13) 0.62768(15) 0.53816(15) 0.0354(4) Uani d . 1 1
H H5 0.6783 0.5996 0.5938 0.042 Uiso calc R 1 1
C C6 0.64113(14) 0.65125(16) 0.45568(17) 0.0399(5) Uani d . 1 1
H H6 0.7078 0.6402 0.4553 0.048 Uiso calc R 1 1
C C7 0.55859(14) 0.69235(15) 0.37079(16) 0.0363(4) Uani d . 1 1
H H7 0.5705 0.7067 0.3138 0.044 Uiso calc R 1 1
C C8 0.46115(13) 0.71132(14) 0.37106(13) 0.0275(4) Uani d . 1 1
H H8 0.4074 0.7382 0.3141 0.033 Uiso calc R 1 1
C C9 0.44037(12) 0.69088(13) 0.45658(12) 0.0221(3) Uani d . 1 1
C C10 0.33940(11) 0.71257(13) 0.45942(11) 0.0192(3) Uani d . 1 1
C C11 0.25437(12) 0.77459(13) 0.37799(11) 0.0190(3) Uani d . 1 1
C C12 0.26774(12) 0.89308(13) 0.34438(11) 0.0204(3) Uani d . 1 1
C C13 0.36253(13) 0.95968(14) 0.38600(12) 0.0236(3) Uani d . 1 1
H H13 0.4200 0.9252 0.4357 0.028 Uiso calc R 1 1
C C14 0.37069(14) 1.07407(14) 0.35407(13) 0.0291(4) Uani d . 1 1
H H14 0.4338 1.1158 0.3817 0.035 Uiso calc R 1 1
C C15 0.28496(15) 1.12864(15) 0.28029(13) 0.0339(4) Uani d . 1 1
H H15 0.2910 1.2069 0.2600 0.041 Uiso calc R 1 1
C C16 0.19313(15) 1.06775(16) 0.23828(13) 0.0318(4) Uani d . 1 1
H H16 0.1368 1.1046 0.1889 0.038 Uiso calc R 1 1
C C17 0.18144(13) 0.94851(15) 0.26850(11) 0.0245(3) Uani d . 1 1
C C18 0.08507(13) 0.88577(16) 0.22596(12) 0.0294(4) Uani d . 1 1
H H18 0.0297 0.9207 0.1743 0.035 Uiso calc R 1 1
C C19 0.07260(12) 0.77502(16) 0.25975(12) 0.0269(4) Uani d . 1 1
H H19 0.0088 0.7345 0.2322 0.032 Uiso calc R 1 1
C C20 0.15695(12) 0.72271(14) 0.33655(11) 0.0211(3) Uani d . 1 1
C C21 0.02951(13) 0.81676(14) 0.48691(14) 0.0313(4) Uani d . 1 1
H H21A 0.0745 0.8546 0.4583 0.038 Uiso calc R 1 1
H H21B 0.0593 0.8325 0.5570 0.038 Uiso calc R 1 1
C C22 -0.07845(12) 0.87219(13) 0.44285(12) 0.0246(3) Uani d . 1 1
C C23 -0.11269(14) 0.93190(15) 0.35337(13) 0.0305(4) Uani d . 1 1
H H23 -0.0699 0.9341 0.3177 0.037 Uiso calc R 1 1
C C24 -0.20985(15) 0.98832(16) 0.31637(14) 0.0360(4) Uani d . 1 1
H H24 -0.2317 1.0285 0.2564 0.043 Uiso calc R 1 1
C C25 -0.27378(14) 0.98487(16) 0.36827(15) 0.0376(4) Uani d . 1 1
H H25 -0.3385 1.0238 0.3441 0.045 Uiso calc R 1 1
C C26 -0.24159(15) 0.92352(18) 0.45635(15) 0.0397(5) Uani d . 1 1
H H26 -0.2853 0.9195 0.4910 0.048 Uiso calc R 1 1
C C27 -0.14467(15) 0.86821(17) 0.49314(14) 0.0341(4) Uani d . 1 1
H H27 -0.1235 0.8275 0.5528 0.041 Uiso calc R 1 1
N N1 0.02726(10) 0.68495(11) 0.47013(10) 0.0239(3) Uani d . 1 1
O O1 0.22318(8) 0.68401(9) 0.54441(8) 0.0220(2) Uani d . 1 1
O O2 0.14012(8) 0.61001(9) 0.37169(8) 0.0229(2) Uani d . 1 1
O O3 0.12166(8) 0.47812(10) 0.49874(8) 0.0260(3) Uani d . 1 1
P P1 0.12654(3) 0.60554(3) 0.47454(3) 0.02003(11) Uani d . 1 1
H H1N -0.0227(15) 0.6422(19) 0.4812(14) 0.038(5) Uiso d . 1 1

loop_
_atom_site_aniso_label
_atom_site_aniso_U_11
_atom_site_aniso_U_22
_atom_site_aniso_U_33
_atom_site_aniso_U_12
_atom_site_aniso_U_13
_atom_site_aniso_U_23
C1 0.0176(7) 0.0159(7) 0.0252(8) -0.0039(6) 0.0057(6) -0.0015(6)
C2 0.0310(9) 0.0196(8) 0.0227(8) -0.0038(6) 0.0034(7) 0.0014(6)
C3 0.0241(8) 0.0191(8) 0.0323(9) 0.0010(6) -0.0035(7) 0.0011(7)
C4 0.0186(8) 0.0136(7) 0.0391(10) -0.0006(6) 0.0036(7) -0.0023(6)
C5 0.0185(8) 0.0198(8) 0.0578(13) 0.0015(6) 0.0036(8) -0.0051(8)
C6 0.0227(9) 0.0240(9) 0.0775(15) 0.0011(7) 0.0242(10) -0.0060(9)
C7 0.0344(10) 0.0246(9) 0.0605(13) 0.0016(7) 0.0300(10) 0.0000(8)
C8 0.0256(8) 0.0188(7) 0.0418(10) 0.0011(6) 0.0170(8) 0.0013(7)
C9 0.0187(7) 0.0118(7) 0.0345(9) -0.0016(5) 0.0086(7) -0.0006(6)
C10 0.0159(7) 0.0132(6) 0.0254(8) -0.0021(5) 0.0046(6) -0.0006(6)
C11 0.0186(7) 0.0193(7) 0.0199(8) 0.0012(6) 0.0084(6) -0.0009(6)
C12 0.0232(8) 0.0202(7) 0.0206(8) 0.0030(6) 0.0117(6) 0.0005(6)
C13 0.0252(8) 0.0191(7) 0.0270(8) 0.0017(6) 0.0107(7) 0.0007(6)
C14 0.0363(10) 0.0205(8) 0.0348(10) -0.0020(7) 0.0184(8) -0.0001(7)
C15 0.0505(11) 0.0200(8) 0.0386(10) 0.0051(7) 0.0253(9) 0.0085(7)
C16 0.0402(10) 0.0290(9) 0.0283(9) 0.0129(8) 0.0154(8) 0.0106(7)
C17 0.0284(9) 0.0268(8) 0.0207(8) 0.0066(7) 0.0119(7) 0.0026(6)
C18 0.0251(9) 0.0401(10) 0.0205(8) 0.0085(7) 0.0058(7) 0.0056(7)
C19 0.0177(8) 0.0394(9) 0.0206(8) -0.0018(7) 0.0042(7) -0.0033(7)
C20 0.0213(8) 0.0230(8) 0.0201(8) -0.0009(6) 0.0092(6) -0.0015(6)
C21 0.0251(9) 0.0191(8) 0.0465(11) -0.0031(6) 0.0103(8) -0.0062(7)
C22 0.0234(8) 0.0166(7) 0.0339(9) -0.0039(6) 0.0113(7) -0.0057(6)
C23 0.0343(10) 0.0269(8) 0.0359(10) -0.0052(7) 0.0199(8) -0.0038(7)
C24 0.0378(10) 0.0290(9) 0.0346(10) -0.0013(8) 0.0067(8) 0.0018(8)
C25 0.0254(9) 0.0303(9) 0.0520(12) 0.0013(7) 0.0094(9) -0.0099(8)
C26 0.0347(10) 0.0425(11) 0.0517(12) -0.0045(8) 0.0274(10) -0.0111(9)
C27 0.0376(10) 0.0350(10) 0.0339(10) -0.0020(8) 0.0184(8) 0.0005(8)
N1 0.0208(7) 0.0167(6) 0.0358(8) -0.0038(5) 0.0125(6) -0.0014(5)
O1 0.0190(5) 0.0248(5) 0.0214(6) -0.0063(4) 0.0068(5) -0.0028(4)
O2 0.0223(6) 0.0207(5) 0.0254(6) -0.0069(4) 0.0089(5) -0.0045(4)
O3 0.0214(6) 0.0200(5) 0.0367(7) -0.0016(4) 0.0114(5) 0.0020(5)
P1 0.0170(2) 0.01769(19) 0.0248(2) -0.00387(14) 0.00742(16) -0.00084(15)

loop_
_atom_type_symbol
_atom_type_description
_atom_type_scat_dispersion_real
_atom_type_scat_dispersion_imag
_atom_type_scat_source
C C 0.0033 0.0016 'International Tables Vol C Tables 4.2.6.8 and 6.1.1.4'
H H 0.0000 0.0000 'International Tables Vol C Tables 4.2.6.8 and 6.1.1.4'
N N 0.0061 0.0033 'International Tables Vol C Tables 4.2.6.8 and 6.1.1.4'
O O 0.0106 0.0060 'International Tables Vol C Tables 4.2.6.8 and 6.1.1.4'
P P 0.1023 0.0942 'International Tables Vol C Tables 4.2.6.8 and 6.1.1.4'

loop_
_geom_angle_atom_site_label_1
_geom_angle_atom_site_label_2
_geom_angle_atom_site_label_3
_geom_angle
C10 C1 C2 123.23(14)
C10 C1 O1 120.16(13)
C2 C1 O1 116.56(14)
C3 C2 C1 118.71(16)
C3 C2 H2 120.6
C1 C2 H2 120.6
C2 C3 C4 121.42(15)
C2 C3 H3 119.3
C4 C3 H3 119.3
C3 C4 C5 122.35(16)
C3 C4 C9 118.95(14)
C5 C4 C9 118.69(16)
C6 C5 C4 121.42(17)
C6 C5 H5 119.3
C4 C5 H5 119.3
C5 C6 C7 119.85(16)
C5 C6 H6 120.1
C7 C6 H6 120.1
C8 C7 C6 120.63(18)
C8 C7 H7 119.7
C6 C7 H7 119.7
C7 C8 C9 121.15(17)
C7 C8 H8 119.4
C9 C8 H8 119.4
C8 C9 C4 118.19(14)
C8 C9 C10 122.24(14)
C4 C9 C10 119.56(14)
C1 C10 C9 117.58(14)
C1 C10 C11 120.47(13)
C9 C10 C11 121.94(13)
C20 C11 C12 117.54(14)
C20 C11 C10 120.06(13)
C12 C11 C10 122.26(13)
C13 C12 C17 118.00(14)
C13 C12 C11 122.95(14)
C17 C12 C11 119.01(14)
C14 C13 C12 121.03(15)
C14 C13 H13 119.5
C12 C13 H13 119.5
C13 C14 C15 120.62(16)
C13 C14 H14 119.7
C15 C14 H14 119.7
C16 C15 C14 120.15(15)
C16 C15 H15 119.9
C14 C15 H15 119.9
C15 C16 C17 121.13(16)
C15 C16 H16 119.4
C17 C16 H16 119.4
C18 C17 C12 119.77(14)
C18 C17 C16 121.16(15)
C12 C17 C16 119.05(15)
C19 C18 C17 120.69(15)
C19 C18 H18 119.7
C17 C18 H18 119.7
C18 C19 C20 119.13(15)
C18 C19 H19 120.4
C20 C19 H19 120.4
C11 C20 C19 123.71(14)
C11 C20 O2 118.75(13)
C19 C20 O2 117.53(13)
N1 C21 C22 112.09(13)
N1 C21 H21A 109.2
C22 C21 H21A 109.2
N1 C21 H21B 109.2
C22 C21 H21B 109.2
H21A C21 H21B 107.9
C27 C22 C23 118.23(16)
C27 C22 C21 120.26(16)
C23 C22 C21 121.47(15)
C22 C23 C24 120.85(16)
C22 C23 H23 119.6
C24 C23 H23 119.6
C25 C24 C23 119.98(18)
C25 C24 H24 120.0
C23 C24 H24 120.0
C24 C25 C26 119.73(17)
C24 C25 H25 120.1
C26 C25 H25 120.1
C27 C26 C25 120.07(17)
C27 C26 H26 120.0
C25 C26 H26 120.0
C26 C27 C22 121.12(18)
C26 C27 H27 119.4
C22 C27 H27 119.4
C21 N1 P1 124.76(11)
C21 N1 H1N 117.2(13)
P1 N1 H1N 113.9(13)
C1 O1 P1 121.24(9)
C20 O2 P1 118.31(9)
O3 P1 O1 118.28(6)
O3 P1 O2 107.13(6)
O1 P1 O2 102.82(6)
O3 P1 N1 114.72(7)
O1 P1 N1 102.49(7)
O2 P1 N1 110.75(7)

loop_
_geom_bond_atom_site_label_1
_geom_bond_atom_site_label_2
_geom_bond_distance
C1 C10 1.373(2)
C1 C2 1.403(2)
C1 O1 1.4043(18)
C2 C3 1.363(2)
C2 H2 0.9300
C3 C4 1.409(3)
C3 H3 0.9300
C4 C5 1.419(2)
C4 C9 1.422(2)
C5 C6 1.355(3)
C5 H5 0.9300
C6 C7 1.404(3)
C6 H6 0.9300
C7 C8 1.362(2)
C7 H7 0.9300
C8 C9 1.415(2)
C8 H8 0.9300
C9 C10 1.430(2)
C10 C11 1.485(2)
C11 C20 1.370(2)
C11 C12 1.439(2)
C12 C13 1.418(2)
C12 C17 1.421(2)
C13 C14 1.370(2)
C13 H13 0.9300
C14 C15 1.399(2)
C14 H14 0.9300
C15 C16 1.356(3)
C15 H15 0.9300
C16 C17 1.422(2)
C16 H16 0.9300
C17 C18 1.415(2)
C18 C19 1.359(2)
C18 H18 0.9300
C19 C20 1.399(2)
C19 H19 0.9300
C20 O2 1.4039(18)
C21 N1 1.4778(19)
C21 C22 1.507(2)
C21 H21A 0.9700
C21 H21B 0.9700
C22 C27 1.382(2)
C22 C23 1.386(2)
C23 C24 1.386(3)
C23 H23 0.9300
C24 C25 1.373(3)
C24 H24 0.9300
C25 C26 1.379(3)
C25 H25 0.9300
C26 C27 1.378(3)
C26 H26 0.9300
C27 H27 0.9300
N1 P1 1.6078(14)
N1 H1N 0.90(2)
O1 P1 1.5921(11)
O2 P1 1.5992(11)
O3 P1 1.4625(11)

loop_
_geom_hbond_atom_site_label_D
_geom_hbond_atom_site_label_H
_geom_hbond_atom_site_label_A
_geom_hbond_site_symmetry_A
_geom_hbond_distance_DH
_geom_hbond_distance_HA
_geom_hbond_distance_DA
_geom_hbond_angle_DHA
N1 H1N O3 3_566 0.90(2) 2.01(2) 2.9015(17) 170.2(18)

loop_
_geom_torsion_atom_site_label_1
_geom_torsion_atom_site_label_2
_geom_torsion_atom_site_label_3
_geom_torsion_atom_site_label_4
_geom_torsion
C10 C1 C2 C3 -2.0(2)
O1 C1 C2 C3 -179.17(13)
C1 C2 C3 C4 -3.5(2)
C2 C3 C4 C5 -176.09(15)
C2 C3 C4 C9 2.9(2)
C3 C4 C5 C6 177.34(16)
C9 C4 C5 C6 -1.7(2)
C4 C5 C6 C7 -0.7(3)
C5 C6 C7 C8 1.4(3)
C6 C7 C8 C9 0.3(3)
C7 C8 C9 C4 -2.7(2)
C7 C8 C9 C10 178.63(15)
C3 C4 C9 C8 -175.75(14)
C5 C4 C9 C8 3.3(2)
C3 C4 C9 C10 3.0(2)
C5 C4 C9 C10 -177.98(14)
C2 C1 C10 C9 7.7(2)
O1 C1 C10 C9 -175.23(12)
C2 C1 C10 C11 -172.53(14)
O1 C1 C10 C11 4.6(2)
C8 C9 C10 C1 170.66(14)
C4 C9 C10 C1 -8.0(2)
C8 C9 C10 C11 -9.1(2)
C4 C9 C10 C11 172.19(13)
C1 C10 C11 C20 -51.9(2)
C9 C10 C11 C20 127.90(15)
C1 C10 C11 C12 123.65(16)
C9 C10 C11 C12 -56.6(2)
C20 C11 C12 C13 175.66(14)
C10 C11 C12 C13 0.0(2)
C20 C11 C12 C17 -2.0(2)
C10 C11 C12 C17 -177.66(14)
C17 C12 C13 C14 0.0(2)
C11 C12 C13 C14 -177.67(15)
C12 C13 C14 C15 0.8(2)
C13 C14 C15 C16 -1.2(3)
C14 C15 C16 C17 0.6(3)
C13 C12 C17 C18 -179.16(14)
C11 C12 C17 C18 -1.4(2)
C13 C12 C17 C16 -0.6(2)
C11 C12 C17 C16 177.21(14)
C15 C16 C17 C18 178.83(16)
C15 C16 C17 C12 0.3(2)
C12 C17 C18 C19 2.9(2)
C16 C17 C18 C19 -175.69(15)
C17 C18 C19 C20 -0.9(2)
C12 C11 C20 C19 4.2(2)
C10 C11 C20 C19 179.94(14)
C12 C11 C20 O2 -176.58(12)
C10 C11 C20 O2 -0.8(2)
C18 C19 C20 C11 -2.8(2)
C18 C19 C20 O2 177.96(14)
N1 C21 C22 C27 82.3(2)
N1 C21 C22 C23 -100.01(18)
C27 C22 C23 C24 1.4(2)
C21 C22 C23 C24 -176.33(15)
C22 C23 C24 C25 -0.4(3)
C23 C24 C25 C26 -1.0(3)
C24 C25 C26 C27 1.4(3)
C25 C26 C27 C22 -0.4(3)
C23 C22 C27 C26 -1.0(3)
C21 C22 C27 C26 176.76(16)
C22 C21 N1 P1 159.02(12)
C10 C1 O1 P1 68.19(16)
C2 C1 O1 P1 -114.53(13)
C11 C20 O2 P1 76.15(16)
C19 C20 O2 P1 -104.58(14)
C1 O1 P1 O3 76.30(12)
C1 O1 P1 O2 -41.44(12)
C1 O1 P1 N1 -156.43(11)
C20 O2 P1 O3 -173.99(10)
C20 O2 P1 O1 -48.64(11)
C20 O2 P1 N1 60.22(12)
C21 N1 P1 O3 154.28(14)
C21 N1 P1 O1 24.77(16)
C21 N1 P1 O2 -84.31(15)

loop_
_cod_related_entry_id
_cod_related_entry_database
_cod_related_entry_code
1 ChemSpider 30657223
